data_7003171
loop_
_publ_author_name
'Prince, Paul D.'
'Bearpark, Michael J.'
'McGrady, G. Sean'
'Steed, Jonathan W.'

_publ_section_title
;
 Hypervalent hydridosilicates: synthesis, structure and hydride
 bridging
;
_journal_issue 2
_journal_name_full 'Dalton Transactions'
_journal_page_first 271
_journal_page_last 282
_journal_paper_doi 10.1039/b713427d
_journal_year 2008
_chemical_formula_sum 'C30 H41 K O6 Si'
_chemical_formula_weight 564.82
_chemical_name_systematic
;
?
;
_space_group_IT_number 160
_symmetry_cell_setting trigonal
_symmetry_space_group_name_Hall 'P 3* -2'
_symmetry_space_group_name_H-M 'R 3 m :R'
_atom_sites_solution_hydrogens geom
_atom_sites_solution_primary direct
_atom_sites_solution_secondary difmap
_audit_creation_method SHELXL-97
_cell_angle_alpha 97.956(6)
_cell_angle_beta 97.956(6)
_cell_angle_gamma 97.956(6)
_cell_formula_units_Z 1
_cell_length_a 9.4377(12)
_cell_length_b 9.4377(12)
_cell_length_c 9.4377(12)
_cell_measurement_temperature 100(2)
_cell_volume 813.80(18)
_computing_cell_refinement DENZO-SMN
_computing_data_collection 'Nonius Collect'
_computing_data_reduction DENZO-SMN
_computing_molecular_graphics X-Seed
_computing_structure_refinement 'SHELXL-97 (Sheldrick, 1997)'
_computing_structure_solution 'SHELXS-97 (Sheldrick, 1990)'
_diffrn_ambient_temperature 100(2)
_diffrn_measured_fraction_theta_full 0.995
_diffrn_measured_fraction_theta_max 0.995
_diffrn_measurement_device_type KappaCCD
_diffrn_radiation_monochromator graphite
_diffrn_radiation_source 'fine-focus sealed tube'
_diffrn_radiation_type MoK\a
_diffrn_radiation_wavelength 0.71073
_diffrn_reflns_av_R_equivalents 0.0506
_diffrn_reflns_av_sigmaI/netI 0.0451
_diffrn_reflns_limit_h_max 11
_diffrn_reflns_limit_h_min -11
_diffrn_reflns_limit_k_max 11
_diffrn_reflns_limit_k_min -10
_diffrn_reflns_limit_l_max 11
_diffrn_reflns_limit_l_min -10
_diffrn_reflns_number 4637
_diffrn_reflns_theta_full 24.96
_diffrn_reflns_theta_max 24.96
_diffrn_reflns_theta_min 3.36
_diffrn_standards_decay_% 0
_exptl_absorpt_coefficient_mu 0.237
_exptl_absorpt_correction_T_max 0.9432
_exptl_absorpt_correction_T_min 0.9432
_exptl_absorpt_correction_type empirical
_exptl_absorpt_process_details scalepack
_exptl_crystal_density_diffrn 1.152
_exptl_crystal_density_method 'not measured'
_exptl_crystal_F_000 302
_exptl_crystal_size_max 0.25
_exptl_crystal_size_mid 0.25
_exptl_crystal_size_min 0.25
_refine_diff_density_max 0.364
_refine_diff_density_min -0.204
_refine_diff_density_rms 0.033
_refine_ls_abs_structure_details 'Flack H D (1983), Acta Cryst. A39, 876-881'
_refine_ls_abs_structure_Flack 0.54(7)
_refine_ls_extinction_method none
_refine_ls_goodness_of_fit_ref 1.132
_refine_ls_hydrogen_treatment mixed
_refine_ls_matrix_type full
_refine_ls_number_parameters 77
_refine_ls_number_reflns 1043
_refine_ls_number_restraints 1
_refine_ls_restrained_S_all 1.131
_refine_ls_R_factor_all 0.0379
_refine_ls_R_factor_gt 0.0330
_refine_ls_shift/su_max 0.000
_refine_ls_shift/su_mean 0.000
_refine_ls_structure_factor_coef Fsqd
_refine_ls_weighting_details 'calc w=1/[\s^2^(Fo^2^)+(0.0230P)^2^+0.2182P] where P=(Fo^2^+2Fc^2^)/3'
_refine_ls_weighting_scheme calc
_refine_ls_wR_factor_gt 0.0697
_refine_ls_wR_factor_ref 0.0705
_reflns_number_gt 1000
_reflns_number_total 1043
_reflns_threshold_expression >2sigma(I)
_cod_data_source_file b713427d.txt
_cod_data_source_block R3M1.CIF
_cod_original_sg_symbol_H-M R3mr
_cod_database_code 7003171

loop_
_symmetry_equiv_pos_as_xyz
'x, y, z'
'z, x, y'
'y, z, x'
'y, x, z'
'x, z, y'
'z, y, x'

loop_
_atom_site_label
_atom_site_type_symbol
_atom_site_fract_x
_atom_site_fract_y
_atom_site_fract_z
_atom_site_U_iso_or_equiv
_atom_site_adp_type
_atom_site_occupancy
_atom_site_symmetry_multiplicity
_atom_site_calc_flag
_atom_site_refinement_flags
_atom_site_disorder_assembly
_atom_site_disorder_group
K1 K 0.09938(7) 0.09938(7) 0.09938(7) 0.0196(3) Uani 1 6 d S . .
Si1 Si -0.21127(10) -0.21127(10) -0.21127(10) 0.0306(4) Uani 1 6 d S . .
O1 O 0.0059(2) 0.0059(2) 0.3441(2) 0.0305(4) Uani 1 2 d S . .
C1 C 0.0984(3) -0.0676(3) 0.4304(3) 0.0428(6) Uani 1 1 d . . .
H1A H 0.0419 -0.1243 0.4904 0.051 Uiso 1 1 calc R . .
H1B H 0.1751 0.0033 0.4957 0.051 Uiso 1 1 calc R . .
O2 O 0.25246(17) -0.0804(2) 0.25246(17) 0.0304(6) Uani 1 2 d S . .
C2 C 0.1645(3) -0.1658(2) 0.3310(3) 0.0438(7) Uani 1 1 d . . .
H2A H 0.2245 -0.2233 0.3875 0.053 Uiso 1 1 calc R . .
H2B H 0.0875 -0.2337 0.2628 0.053 Uiso 1 1 calc R . .
H1S H -0.327(3) -0.327(3) -0.327(3) 0.024(13) Uiso 1 6 d S . .
C3 C -0.2885(2) -0.2885(2) -0.0527(3) 0.0291(7) Uani 1 2 d S . .
C4 C -0.2312(3) -0.2312(3) 0.0924(3) 0.0301(7) Uani 1 2 d S . .
H4 H -0.1527 -0.1527 0.1127 0.036 Uiso 1 2 calc SR . .
C5 C -0.2854(3) -0.2854(3) 0.2080(4) 0.0356(8) Uani 1 2 d S . .
H5 H -0.2439 -0.2439 0.3049 0.043 Uiso 1 2 calc SR . .
C6 C -0.3989(3) -0.3989(3) 0.1813(4) 0.0375(8) Uani 1 2 d S . .
H6 H -0.4363 -0.4363 0.2594 0.045 Uiso 1 2 calc SR . .
C7 C -0.4580(3) -0.4580(3) 0.0401(4) 0.0441(9) Uani 1 2 d S . .
H7 H -0.5364 -0.5364 0.0210 0.053 Uiso 1 2 calc SR . .
C8 C -0.4031(3) -0.4031(3) -0.0755(4) 0.0378(9) Uani 1 2 d S . .
H8 H -0.4454 -0.4454 -0.1720 0.045 Uiso 1 2 calc SR . .
H2S H -0.104(3) -0.104(3) -0.104(3) 0.005(10) Uiso 1 6 d S . .

loop_
_atom_site_aniso_label
_atom_site_aniso_U_11
_atom_site_aniso_U_22
_atom_site_aniso_U_33
_atom_site_aniso_U_23
_atom_site_aniso_U_13
_atom_site_aniso_U_12
K1 0.0202(3) 0.0202(3) 0.0202(3) 0.0052(3) 0.0052(3) 0.0052(3)
Si1 0.0289(4) 0.0289(4) 0.0289(4) -0.0010(5) -0.0010(5) -0.0010(5)
O1 0.0364(8) 0.0364(8) 0.0183(11) 0.0066(6) 0.0066(6) 0.0000(10)
C1 0.0506(15) 0.0509(15) 0.0279(12) 0.0218(11) 0.0025(10) -0.0001(11)
O2 0.0338(8) 0.0239(12) 0.0338(8) 0.0087(8) -0.0019(10) 0.0087(8)
C2 0.0538(15) 0.0346(14) 0.0468(16) 0.0267(12) 0.0016(12) 0.0070(12)
C3 0.0231(10) 0.0231(10) 0.0413(19) 0.0035(11) 0.0035(11) 0.0074(12)
C4 0.0264(11) 0.0264(11) 0.0360(18) 0.0033(11) 0.0033(11) 0.0031(13)
C5 0.0354(12) 0.0354(12) 0.0391(19) 0.0081(12) 0.0081(12) 0.0124(15)
C6 0.0318(12) 0.0318(12) 0.057(2) 0.0161(14) 0.0161(14) 0.0138(15)
C7 0.0283(12) 0.0283(12) 0.077(3) 0.0129(14) 0.0129(14) 0.0018(14)
C8 0.0288(12) 0.0288(12) 0.050(2) -0.0020(12) -0.0020(12) 0.0012(14)

loop_
_atom_type_symbol
_atom_type_description
_atom_type_scat_dispersion_real
_atom_type_scat_dispersion_imag
_atom_type_scat_source
C C 0.0033 0.0016 'International Tables Vol C Tables 4.2.6.8 and 6.1.1.4'
H H 0.0000 0.0000 'International Tables Vol C Tables 4.2.6.8 and 6.1.1.4'
O O 0.0106 0.0060 'International Tables Vol C Tables 4.2.6.8 and 6.1.1.4'
Si Si 0.0817 0.0704 'International Tables Vol C Tables 4.2.6.8 and 6.1.1.4'
K K 0.2009 0.2494 'International Tables Vol C Tables 4.2.6.8 and 6.1.1.4'

loop_
_geom_angle_atom_site_label_1
_geom_angle_atom_site_label_2
_geom_angle_atom_site_label_3
_geom_angle
_geom_angle_site_symmetry_1
_geom_angle_site_symmetry_3
_geom_angle_publ_flag
O1 K1 O1 119.097(18) 3 2 ?
O1 K1 O1 119.097(18) 3 . ?
O1 K1 O1 119.097(18) 2 . ?
O1 K1 O2 59.556(10) 3 3 ?
O1 K1 O2 162.44(8) 2 3 ?
O1 K1 O2 59.556(10) . 3 ?
O1 K1 O2 162.44(8) 3 . ?
O1 K1 O2 59.556(10) 2 . ?
O1 K1 O2 59.556(10) . . ?
O2 K1 O2 115.74(3) 3 . ?
O1 K1 O2 59.556(10) 3 2 ?
O1 K1 O2 59.556(10) 2 2 ?
O1 K1 O2 162.44(8) . 2 ?
O2 K1 O2 115.74(3) 3 2 ?
O2 K1 O2 115.74(3) . 2 ?
C3 Si1 C3 119.990(3) . 3 ?
C3 Si1 C3 119.990(3) . 2 ?
C3 Si1 C3 119.990(3) 3 2 ?
C1 O1 C1 112.0(3) . 4 ?
C1 O1 K1 118.23(12) . . ?
C1 O1 K1 118.23(12) 4 . ?
O1 C1 C2 107.96(19) . . ?
C2 O2 C2 112.3(2) . 6 ?
C2 O2 K1 112.97(12) . . ?
C2 O2 K1 112.97(12) 6 . ?
O2 C2 C1 108.81(18) . . ?
C8 C3 C4 116.1(3) . . ?
C8 C3 Si1 122.3(2) . . ?
C4 C3 Si1 121.5(2) . . ?
C5 C4 C3 122.3(3) . . ?
C6 C5 C4 119.9(3) . . ?
C5 C6 C7 119.4(3) . . ?
C6 C7 C8 120.4(3) . . ?
C3 C8 C7 121.8(3) . . ?

loop_
_geom_bond_atom_site_label_1
_geom_bond_atom_site_label_2
_geom_bond_distance
_geom_bond_site_symmetry_2
_geom_bond_publ_flag
K1 O1 2.7937(18) 3 ?
K1 O1 2.7937(18) 2 ?
K1 O1 2.7937(18) . ?
K1 O2 2.799(2) 3 ?
K1 O2 2.799(2) . ?
K1 O2 2.799(2) 2 ?
Si1 C3 1.938(3) . ?
Si1 C3 1.938(3) 3 ?
Si1 C3 1.938(3) 2 ?
O1 C1 1.426(3) . ?
O1 C1 1.426(3) 4 ?
C1 C2 1.486(4) . ?
O2 C2 1.428(3) . ?
O2 C2 1.428(3) 6 ?
C3 C8 1.391(4) . ?
C3 C4 1.404(4) . ?
C4 C5 1.396(4) . ?
C5 C6 1.376(5) . ?
C6 C7 1.378(5) . ?
C7 C8 1.402(5) . ?

loop_
_geom_torsion_atom_site_label_1
_geom_torsion_atom_site_label_2
_geom_torsion_atom_site_label_3
_geom_torsion_atom_site_label_4
_geom_torsion
_geom_torsion_site_symmetry_1
_geom_torsion_site_symmetry_2
_geom_torsion_site_symmetry_3
_geom_torsion_site_symmetry_4
_geom_torsion_publ_flag
O1 K1 O1 C1 -150.80(14) 3 . . . ?
O1 K1 O1 C1 10.4(3) 2 . . . ?
O2 K1 O1 C1 -149.4(2) 3 . . . ?
O2 K1 O1 C1 9.01(18) . . . . ?
O2 K1 O1 C1 -70.20(18) 2 . . . ?
O1 K1 O1 C1 -10.4(3) 3 . . 4 ?
O1 K1 O1 C1 150.80(14) 2 . . 4 ?
O2 K1 O1 C1 -9.01(18) 3 . . 4 ?
O2 K1 O1 C1 149.4(2) . . . 4 ?
O2 K1 O1 C1 70.20(18) 2 . . 4 ?
C1 O1 C1 C2 177.47(15) 4 . . . ?
K1 O1 C1 C2 -39.8(2) . . . . ?
O1 K1 O2 C2 115.61(15) 3 . . . ?
O1 K1 O2 C2 -153.69(17) 2 . . . ?
O1 K1 O2 C2 24.90(14) . . . . ?
O2 K1 O2 C2 45.52(19) 3 . . . ?
O2 K1 O2 C2 -174.31(12) 2 . . . ?
O1 K1 O2 C2 -115.61(15) 3 . . 6 ?
O1 K1 O2 C2 -24.90(14) 2 . . 6 ?
O1 K1 O2 C2 153.69(17) . . . 6 ?
O2 K1 O2 C2 174.31(12) 3 . . 6 ?
O2 K1 O2 C2 -45.52(19) 2 . . 6 ?
C2 O2 C2 C1 174.37(15) 6 . . . ?
K1 O2 C2 C1 -56.5(2) . . . . ?
O1 C1 C2 O2 63.3(2) . . . . ?
C3 Si1 C3 C8 90.99(16) 3 . . . ?
C3 Si1 C3 C8 -90.99(16) 2 . . . ?
C3 Si1 C3 C4 -89.01(16) 3 . . . ?
C3 Si1 C3 C4 89.01(16) 2 . . . ?
C8 C3 C4 C5 0.0 . . . . ?
Si1 C3 C4 C5 180.0 . . . . ?
C3 C4 C5 C6 0.0 . . . . ?
C4 C5 C6 C7 0.0 . . . . ?
C5 C6 C7 C8 0.000(1) . . . . ?
C4 C3 C8 C7 0.0 . . . . ?
Si1 C3 C8 C7 180.0 . . . . ?
C6 C7 C8 C3 0.0 . . . . ?
